data_1502721
loop_
_publ_author_name
'Deb, Dibakar'
'Giri, Santanab'
'Chattaraj, Pratim K.'
'Bhattacharjee, Manish'

_publ_section_title
;
 Synthesis and structure of a 3D porous network containing aromatic 1D
 chains of Li(6) rings: experimental and computational studies.
;
_journal_issue 40
_journal_name_full 'The journal of physical chemistry. A'
_journal_page_first 10871
_journal_page_last 10877
_journal_paper_doi 10.1021/jp106028y
_journal_volume 114
_journal_year 2010
_chemical_compound_source 'synthesis as described'
_chemical_formula_moiety 'C8 H6 Li1 Mo1 N1 O4'
_chemical_formula_sum 'C4 H9 Li2 Mo N O9'
_chemical_formula_weight 324.94
_chemical_name_systematic
;
 ?
;
_space_group_IT_number 12
_symmetry_cell_setting monoclinic
_symmetry_space_group_name_Hall '-C 2y'
_symmetry_space_group_name_H-M 'C 1 2/m 1'
_atom_sites_solution_hydrogens geom
_atom_sites_solution_primary direct
_atom_sites_solution_secondary difmap
_audit_creation_date 2010-02-16T11:17:03-00:00
_audit_creation_method 'WinGX routine CIF_UPDATE'
_cell_angle_alpha 90
_cell_angle_beta 96.347(2)
_cell_angle_gamma 90
_cell_formula_units_Z 4
_cell_length_a 13.0031(11)
_cell_length_b 14.4347(12)
_cell_length_c 5.1506(4)
_cell_measurement_reflns_used 0
_cell_measurement_temperature 293(2)
_cell_measurement_theta_max 0
_cell_measurement_theta_min 0
_cell_measurement_wavelength 0.71073
_cell_volume 960.82(14)
_computing_cell_refinement 'SAINT 6.45'
_computing_data_collection 'SMART 5.628'
_computing_data_reduction 'SAINT 6.45'
_computing_molecular_graphics 'Ortep-3 for Windows (Farrugia, 1997)'
_computing_publication_material 'WinGX publication routines (Farrugia, 1999)'
_computing_structure_refinement 'SHELXL-97 (Sheldrick, 1997)'
_computing_structure_solution 'SHELXS-97 (Sheldrick, 1990)'
_diffrn_ambient_temperature 293(2)
_diffrn_measured_fraction_theta_full 0.915
_diffrn_measured_fraction_theta_max 0.915
_diffrn_measurement_device_type 'Bruker SMART APEX'
_diffrn_measurement_method /w-scans
_diffrn_radiation_monochromator graphite
_diffrn_radiation_probe x-ray
_diffrn_radiation_type MoK\a
_diffrn_radiation_wavelength 0.71073
_diffrn_reflns_av_R_equivalents 0.0247
_diffrn_reflns_av_unetI/netI 0.0253
_diffrn_reflns_limit_h_max 19
_diffrn_reflns_limit_h_min -16
_diffrn_reflns_limit_k_max 21
_diffrn_reflns_limit_k_min -20
_diffrn_reflns_limit_l_max 6
_diffrn_reflns_limit_l_min -7
_diffrn_reflns_number 7271
_diffrn_reflns_theta_full 31.9
_diffrn_reflns_theta_max 31.9
_diffrn_reflns_theta_min 2.12
_exptl_absorpt_coefficient_mu 1.402
_exptl_absorpt_correction_type none
_exptl_crystal_colour colourless
_exptl_crystal_density_diffrn 2.246
_exptl_crystal_density_method 'not measured'
_exptl_crystal_description block
_exptl_crystal_F_000 640
_exptl_crystal_size_max 0.2
_exptl_crystal_size_mid 0.2
_exptl_crystal_size_min 0.1
_refine_diff_density_max 0.557
_refine_diff_density_min -0.937
_refine_diff_density_rms 0.104
_refine_ls_extinction_method none
_refine_ls_goodness_of_fit_ref 1.172
_refine_ls_hydrogen_treatment constr
_refine_ls_matrix_type full
_refine_ls_number_parameters 94
_refine_ls_number_reflns 1573
_refine_ls_number_restraints 0
_refine_ls_restrained_S_all 1.172
_refine_ls_R_factor_all 0.0262
_refine_ls_R_factor_gt 0.0238
_refine_ls_shift/su_max 0
_refine_ls_shift/su_mean 0
_refine_ls_structure_factor_coef Fsqd
_refine_ls_weighting_details 'calc w=1/[\s^2^(Fo^2^)+(0.0212P)^2^+1.2221P] where P=(Fo^2^+2Fc^2^)/3'
_refine_ls_weighting_scheme calc
_refine_ls_wR_factor_gt 0.0513
_refine_ls_wR_factor_ref 0.0522
_reflns_number_gt 1480
_reflns_number_total 1573
_reflns_threshold_expression >2sigma(I)
_cod_data_source_file jp106028y_si_002.cif
_cod_data_source_block mbddr550_0m
_cod_depositor_comments
;
The following automatic conversions were performed:

'_symmetry_cell_setting' value 'Monoclinic' changed to 'monoclinic'
according to /home/saulius/struct/CIF-dictionaries/cif_core.dic
dictionary named 'cif_core.dic' version 2.4.2 from 2011-04-26.

Automatic conversion script
Id: cif_fix_values 1715 2011-07-08 13:25:40Z adriana 
;
_cod_original_sg_symbol_H-M C2/m
_cod_database_code 1502721

loop_
_symmetry_equiv_pos_as_xyz
'x, y, z'
'-x, y, -z'
'x+1/2, y+1/2, z'
'-x+1/2, y+1/2, -z'
'-x, -y, -z'
'x, -y, z'
'-x+1/2, -y+1/2, -z'
'x+1/2, -y+1/2, z'

loop_
_atom_site_label
_atom_site_type_symbol
_atom_site_fract_x
_atom_site_fract_y
_atom_site_fract_z
_atom_site_U_iso_or_equiv
_atom_site_adp_type
_atom_site_occupancy
_atom_site_symmetry_multiplicity
_atom_site_calc_flag
_atom_site_refinement_flags
Li1 Li 0.5 0.2216(4) 0.5 0.0246(10) Uani 1 2 d S
Li2 Li 0.5 0.0987(3) 1 0.0233(10) Uani 1 2 d S
O1 O 0.40374(10) 0.09532(9) 0.6282(3) 0.0169(3) Uani 1 1 d .
O1W O 0.40833(13) 0.20747(11) 0.1402(3) 0.0206(3) Uani 1 1 d .
H1'' H 0.4046(19) 0.2406(18) 1.020(5) 0.021(7) Uiso 1 1 d .
H1' H 0.360(2) 0.187(2) 1.141(6) 0.035(9) Uiso 1 1 d .
H3 H 0.243(3) 0 0.873(8) 0.035(10) Uiso 1 2 d S
C1 C 0.15464(18) 0.08583(16) 0.6602(4) 0.0270(5) Uani 1 1 d .
H1A H 0.1807 0.1311 0.7905 0.032 Uiso 1 1 calc R
H1B H 0.083 0.0731 0.6842 0.032 Uiso 1 1 calc R
C2 C 0.15926(15) 0.12671(13) 0.3901(4) 0.0169(4) Uani 1 1 d .
Mo1 Mo 0.351366(16) 0 0.45564(4) 0.01089(7) Uani 1 2 d S
N1 N 0.21492(17) 0 0.7023(4) 0.0140(4) Uani 1 2 d S
O2 O 0.40304(14) 0 1.1544(3) 0.0157(4) Uani 1 2 d S
O3 O 0.23091(10) 0.09632(10) 0.2636(3) 0.0184(3) Uani 1 1 d .
O4 O 0.40363(12) 0.31265(11) 0.6877(3) 0.0269(3) Uani 1 1 d .

loop_
_atom_site_aniso_label
_atom_site_aniso_U_11
_atom_site_aniso_U_22
_atom_site_aniso_U_33
_atom_site_aniso_U_23
_atom_site_aniso_U_13
_atom_site_aniso_U_12
Li1 0.029(3) 0.026(3) 0.018(2) 0 0.001(2) 0
Li2 0.030(3) 0.019(2) 0.022(2) 0 0.006(2) 0
O1 0.0180(7) 0.0172(6) 0.0152(6) -0.0019(5) 0.0005(5) -0.0015(5)
O1W 0.0238(8) 0.0195(7) 0.0186(7) 0.0039(6) 0.0029(6) -0.0032(6)
C1 0.0335(12) 0.0311(11) 0.0182(9) 0.0064(8) 0.0103(9) 0.0172(9)
C2 0.0182(9) 0.0186(9) 0.0139(8) 0.0004(7) 0.0015(7) 0.0012(7)
Mo1 0.01087(11) 0.01236(11) 0.00944(10) 0 0.00113(7) 0
N1 0.0167(11) 0.0157(10) 0.0097(9) 0 0.0019(8) 0
O2 0.0168(9) 0.0180(9) 0.0129(8) 0 0.0039(7) 0
O3 0.0161(7) 0.0237(7) 0.0156(6) 0.0040(5) 0.0029(5) 0.0052(5)
O4 0.0292(8) 0.0293(8) 0.0228(7) 0.0090(6) 0.0062(6) 0.0152(6)

loop_
_atom_type_symbol
_atom_type_description
_atom_type_scat_dispersion_real
_atom_type_scat_dispersion_imag
_atom_type_scat_source
C C 0.0033 0.0016 'International Tables Vol C Tables 4.2.6.8 and 6.1.1.4'
H H 0 0 'International Tables Vol C Tables 4.2.6.8 and 6.1.1.4'
Li Li -0.0003 0.0001 'International Tables Vol C Tables 4.2.6.8 and 6.1.1.4'
Mo Mo -1.6832 0.6857 'International Tables Vol C Tables 4.2.6.8 and 6.1.1.4'
N N 0.0061 0.0033 'International Tables Vol C Tables 4.2.6.8 and 6.1.1.4'
O O 0.0106 0.006 'International Tables Vol C Tables 4.2.6.8 and 6.1.1.4'

loop_
_geom_angle_atom_site_label_1
_geom_angle_atom_site_label_2
_geom_angle_atom_site_label_3
_geom_angle
_geom_angle_site_symmetry_1
_geom_angle_site_symmetry_3
O1W Li1 O1W 168.8(3) 2_656 .
O1W Li1 O4 98.99(11) 2_656 2_656
O1W Li1 O4 87.95(10) . 2_656
O1W Li1 O4 87.95(10) 2_656 .
O1W Li1 O4 98.99(11) . .
O4 Li1 O4 103.5(2) 2_656 .
O1W Li1 O1 86.81(13) 2_656 .
O1W Li1 O1 84.51(13) . .
O4 Li1 O1 165.84(18) 2_656 .
O4 Li1 O1 89.57(6) . .
O1W Li1 O1 84.51(13) 2_656 2_656
O1W Li1 O1 86.81(13) . 2_656
O4 Li1 O1 89.57(6) 2_656 2_656
O4 Li1 O1 165.84(18) . 2_656
O1 Li1 O1 78.08(18) . 2_656
O1W Li1 Li2 43.08(8) 2_656 .
O1W Li1 Li2 128.32(19) . .
O4 Li1 Li2 141.31(5) 2_656 .
O4 Li1 Li2 85.53(8) . .
O1 Li1 Li2 43.87(8) . .
O1 Li1 Li2 80.77(14) 2_656 .
O1W Li1 Li2 128.32(19) 2_656 1_554
O1W Li1 Li2 43.08(8) . 1_554
O4 Li1 Li2 85.53(8) 2_656 1_554
O4 Li1 Li2 141.31(5) . 1_554
O1 Li1 Li2 80.77(14) . 1_554
O1 Li1 Li2 43.88(8) 2_656 1_554
Li2 Li1 Li2 110.9(2) . 1_554
O2 Li2 O2 95.3(2) . 5_657
O2 Li2 O1W 89.42(6) . 1_556
O2 Li2 O1W 175.24(19) 5_657 1_556
O2 Li2 O1W 175.24(19) . 2_656
O2 Li2 O1W 89.42(6) 5_657 2_656
O1W Li2 O1W 85.9(2) 1_556 2_656
O2 Li2 O1 90.39(11) . .
O2 Li2 O1 87.85(11) 5_657 .
O1W Li2 O1 91.49(11) 1_556 .
O1W Li2 O1 90.42(11) 2_656 .
O2 Li2 O1 87.85(11) . 2_657
O2 Li2 O1 90.39(11) 5_657 2_657
O1W Li2 O1 90.42(11) 1_556 2_657
O1W Li2 O1 91.49(11) 2_656 2_657
O1 Li2 O1 177.4(3) . 2_657
O2 Li2 Li2 47.65(10) . 5_657
O2 Li2 Li2 47.65(10) 5_657 5_657
O1W Li2 Li2 137.06(10) 1_556 5_657
O1W Li2 Li2 137.06(10) 2_656 5_657
O1 Li2 Li2 88.70(13) . 5_657
O1 Li2 Li2 88.70(13) 2_657 5_657
O2 Li2 Li1 91.04(8) . 1_556
O2 Li2 Li1 138.25(7) 5_657 1_556
O1W Li2 Li1 41.98(8) 1_556 1_556
O1W Li2 Li1 85.00(15) 2_656 1_556
O1 Li2 Li1 133.42(16) . 1_556
O1 Li2 Li1 48.59(8) 2_657 1_556
Li2 Li2 Li1 124.56(11) 5_657 1_556
O2 Li2 Li1 138.25(7) . .
O2 Li2 Li1 91.04(8) 5_657 .
O1W Li2 Li1 84.99(15) 1_556 .
O1W Li2 Li1 41.98(8) 2_656 .
O1 Li2 Li1 48.59(8) . .
O1 Li2 Li1 133.42(16) 2_657 .
Li2 Li2 Li1 124.56(11) 5_657 .
Li1 Li2 Li1 110.9(2) 1_556 .
Mo1 O1 Li2 128.72(15) . .
Mo1 O1 Li1 131.51(8) . .
Li2 O1 Li1 87.54(11) . .
Li1 O1W Li2 94.94(12) . 1_554
N1 C1 C2 112.86(17) . .
O4 C2 O3 125.05(18) 7_556 .
O4 C2 C1 118.78(17) 7_556 .
O3 C2 C1 116.14(17) . .
O1 Mo1 O1 104.87(9) 6 .
O1 Mo1 O2 106.58(6) 6 1_554
O1 Mo1 O2 106.58(6) . 1_554
O1 Mo1 O3 158.95(6) 6 .
O1 Mo1 O3 87.12(6) . .
O2 Mo1 O3 85.82(6) 1_554 .
O1 Mo1 O3 87.12(6) 6 6
O1 Mo1 O3 158.95(6) . 6
O2 Mo1 O3 85.82(6) 1_554 6
O3 Mo1 O3 76.69(7) . 6
O1 Mo1 N1 90.00(6) 6 .
O1 Mo1 N1 90.00(6) . .
O2 Mo1 N1 152.08(9) 1_554 .
O3 Mo1 N1 72.47(5) . .
O3 Mo1 N1 72.47(5) 6 .
C1 N1 C1 115.0(3) 6 .
C1 N1 Mo1 110.54(12) 6 .
C1 N1 Mo1 110.54(12) . .
Mo1 O2 Li2 129.33(9) 1_556 5_657
Mo1 O2 Li2 129.33(9) 1_556 .
Li2 O2 Li2 84.7(2) 5_657 .
C2 O3 Mo1 120.23(12) . .
C2 O4 Li1 134.00(14) 7_556 .

loop_
_geom_bond_atom_site_label_1
_geom_bond_atom_site_label_2
_geom_bond_distance
_geom_bond_site_symmetry_2
Li1 O1W 2.0995(17) 2_656
Li1 O1W 2.0996(17) .
Li1 O4 2.121(4) 2_656
Li1 O4 2.121(4) .
Li1 O1 2.347(4) .
Li1 O1 2.347(4) 2_656
Li1 Li2 3.127(4) .
Li1 Li2 3.127(4) 1_554
Li2 O2 2.116(4) .
Li2 O2 2.116(4) 5_657
Li2 O1W 2.144(4) 1_556
Li2 O1W 2.144(4) 2_656
Li2 O1 2.1693(13) .
Li2 O1 2.1693(13) 2_657
Li2 Li2 2.851(10) 5_657
Li2 Li1 3.127(4) 1_556
O1 Mo1 1.7359(13) .
O1W Li2 2.144(4) 1_554
C1 N1 1.469(2) .
C1 C2 1.518(3) .
C2 O4 1.234(2) 7_556
C2 O3 1.273(2) .
Mo1 O1 1.7359(13) 6
Mo1 O2 1.7574(18) 1_554
Mo1 O3 2.2410(13) .
Mo1 O3 2.2410(13) 6
Mo1 N1 2.294(2) .
N1 C1 1.469(2) 6
O2 Mo1 1.7574(18) 1_556
O2 Li2 2.116(4) 5_657
O4 C2 1.234(2) 7_556

loop_
_geom_torsion_atom_site_label_1
_geom_torsion_atom_site_label_2
_geom_torsion_atom_site_label_3
_geom_torsion_atom_site_label_4
_geom_torsion
_geom_torsion_site_symmetry_1
_geom_torsion_site_symmetry_4
O1W Li1 Li2 O2 172.9(3) 2_656 .
O1W Li1 Li2 O2 -16.8(4) . .
O4 Li1 Li2 O2 -172.9(2) 2_656 .
O4 Li1 Li2 O2 81.1(3) . .
O1 Li1 Li2 O2 -12.9(2) . .
O1 Li1 Li2 O2 -95.3(2) 2_656 .
Li2 Li1 Li2 O2 -62.8(2) 1_554 .
O1W Li1 Li2 O2 -87.97(11) 2_656 5_657
O1W Li1 Li2 O2 82.31(17) . 5_657
O4 Li1 Li2 O2 -73.7(3) 2_656 5_657
O4 Li1 Li2 O2 -179.75(12) . 5_657
O1 Li1 Li2 O2 86.21(15) . 5_657
O1 Li1 Li2 O2 3.85(10) 2_656 5_657
Li2 Li1 Li2 O2 36.33(8) 1_554 5_657
O1W Li1 Li2 O1W 89.39(18) 2_656 1_556
O1W Li1 Li2 O1W -100.3(2) . 1_556
O4 Li1 Li2 O1W 103.6(3) 2_656 1_556
O4 Li1 Li2 O1W -2.39(10) . 1_556
O1 Li1 Li2 O1W -96.43(8) . 1_556
O1 Li1 Li2 O1W -178.79(10) 2_656 1_556
Li2 Li1 Li2 O1W -146.31(7) 1_554 1_556
O1W Li1 Li2 O1W 170.3(2) . 2_656
O4 Li1 Li2 O1W 14.2(3) 2_656 2_656
O4 Li1 Li2 O1W -91.78(18) . 2_656
O1 Li1 Li2 O1W 174.2(2) . 2_656
O1 Li1 Li2 O1W 91.83(10) 2_656 2_656
Li2 Li1 Li2 O1W 124.30(12) 1_554 2_656
O1W Li1 Li2 O1 -174.2(2) 2_656 .
O1W Li1 Li2 O1 -3.90(16) . .
O4 Li1 Li2 O1 -159.9(3) 2_656 .
O4 Li1 Li2 O1 94.04(9) . .
O1 Li1 Li2 O1 -82.36(15) 2_656 .
Li2 Li1 Li2 O1 -49.88(9) 1_554 .
O1W Li1 Li2 O1 3.56(19) 2_656 2_657
O1W Li1 Li2 O1 173.84(18) . 2_657
O4 Li1 Li2 O1 17.8(4) 2_656 2_657
O4 Li1 Li2 O1 -88.22(19) . 2_657
O1 Li1 Li2 O1 177.7(2) . 2_657
O1 Li1 Li2 O1 95.4(2) 2_656 2_657
Li2 Li1 Li2 O1 127.86(19) 1_554 2_657
O1W Li1 Li2 Li2 -124.30(12) 2_656 5_657
O1W Li1 Li2 Li2 45.98(17) . 5_657
O4 Li1 Li2 Li2 -110.1(3) 2_656 5_657
O4 Li1 Li2 Li2 143.92(8) . 5_657
O1 Li1 Li2 Li2 49.88(9) . 5_657
O1 Li1 Li2 Li2 -32.48(6) 2_656 5_657
Li2 Li1 Li2 Li2 0.0000(10) 1_554 5_657
O1W Li1 Li2 Li1 55.70(12) 2_656 1_556
O1W Li1 Li2 Li1 -134.02(17) . 1_556
O4 Li1 Li2 Li1 69.9(3) 2_656 1_556
O4 Li1 Li2 Li1 -36.08(8) . 1_556
O1 Li1 Li2 Li1 -130.12(9) . 1_556
O1 Li1 Li2 Li1 147.53(6) 2_656 1_556
Li2 Li1 Li2 Li1 180 1_554 1_556
O2 Li2 O1 Mo1 -43.91(14) . .
O2 Li2 O1 Mo1 51.37(13) 5_657 .
O1W Li2 O1 Mo1 -133.34(14) 1_556 .
O1W Li2 O1 Mo1 140.78(13) 2_656 .
O1 Li2 O1 Mo1 3.72(9) 2_657 .
Li2 Li2 O1 Mo1 3.71(8) 5_657 .
Li1 Li2 O1 Mo1 -135.7(2) 1_556 .
Li1 Li2 O1 Mo1 144.67(14) . .
O2 Li2 O1 Li1 171.43(14) . .
O2 Li2 O1 Li1 -93.29(13) 5_657 .
O1W Li2 O1 Li1 81.99(14) 1_556 .
O1W Li2 O1 Li1 -3.89(13) 2_656 .
O1 Li2 O1 Li1 -140.95(9) 2_657 .
Li2 Li2 O1 Li1 -140.96(9) 5_657 .
Li1 Li2 O1 Li1 79.6(2) 1_556 .
O1W Li1 O1 Mo1 -138.97(11) 2_656 .
O1W Li1 O1 Mo1 33.99(17) . .
O4 Li1 O1 Mo1 -24.2(5) 2_656 .
O4 Li1 O1 Mo1 133.06(11) . .
O1 Li1 O1 Mo1 -53.91(9) 2_656 .
Li2 Li1 O1 Mo1 -142.94(15) . .
Li2 Li1 O1 Mo1 -9.31(13) 1_554 .
O1W Li1 O1 Li2 3.98(13) 2_656 .
O1W Li1 O1 Li2 176.93(13) . .
O4 Li1 O1 Li2 118.8(4) 2_656 .
O4 Li1 O1 Li2 -84.00(10) . .
O1 Li1 O1 Li2 89.04(10) 2_656 .
Li2 Li1 O1 Li2 133.63(13) 1_554 .
O1W Li1 O1W Li2 -43.13(10) 2_656 1_554
O4 Li1 O1W Li2 85.65(16) 2_656 1_554
O4 Li1 O1W Li2 -171.05(16) . 1_554
O1 Li1 O1W Li2 -82.35(12) . 1_554
O1 Li1 O1W Li2 -4.03(14) 2_656 1_554
Li2 Li1 O1W Li2 -79.6(2) . 1_554
N1 C1 C2 O4 165.66(19) . 7_556
N1 C1 C2 O3 -16.0(3) . .
Li2 O1 Mo1 O1 -6.09(14) . 6
Li1 O1 Mo1 O1 123.41(11) . 6
Li2 O1 Mo1 O2 -118.87(9) . 1_554
Li1 O1 Mo1 O2 10.63(14) . 1_554
Li2 O1 Mo1 O3 156.35(9) . .
Li1 O1 Mo1 O3 -74.15(13) . .
Li2 O1 Mo1 O3 116.92(15) . 6
Li1 O1 Mo1 O3 -113.58(17) . 6
Li2 O1 Mo1 N1 83.91(9) . .
Li1 O1 Mo1 N1 -146.59(13) . .
C2 C1 N1 C1 -97.1(2) . 6
C2 C1 N1 Mo1 28.9(2) . .
O1 Mo1 N1 C1 -63.35(16) 6 6
O1 Mo1 N1 C1 -168.21(15) . 6
O2 Mo1 N1 C1 64.22(15) 1_554 6
O3 Mo1 N1 C1 104.81(16) . 6
O3 Mo1 N1 C1 23.63(14) 6 6
O1 Mo1 N1 C1 168.21(15) 6 .
O1 Mo1 N1 C1 63.35(16) . .
O2 Mo1 N1 C1 -64.22(15) 1_554 .
O3 Mo1 N1 C1 -23.63(14) . .
O3 Mo1 N1 C1 -104.81(16) 6 .
O2 Li2 O2 Mo1 138.33(16) 5_657 1_556
O1W Li2 O2 Mo1 -42.30(12) 1_556 1_556
O1W Li2 O2 Mo1 -33.9(10) 2_656 1_556
O1 Li2 O2 Mo1 -133.79(12) . 1_556
O1 Li2 O2 Mo1 48.14(18) 2_657 1_556
Li2 Li2 O2 Mo1 138.33(16) 5_657 1_556
Li1 Li2 O2 Mo1 -0.35(15) 1_556 1_556
Li1 Li2 O2 Mo1 -124.1(2) . 1_556
O2 Li2 O2 Li2 0 5_657 5_657
O1W Li2 O2 Li2 179.36(6) 1_556 5_657
O1W Li2 O2 Li2 -172.3(8) 2_656 5_657
O1 Li2 O2 Li2 87.88(11) . 5_657
O1 Li2 O2 Li2 -90.20(11) 2_657 5_657
Li1 Li2 O2 Li2 -138.69(8) 1_556 5_657
Li1 Li2 O2 Li2 97.5(2) . 5_657
O4 C2 O3 Mo1 171.73(16) 7_556 .
C1 C2 O3 Mo1 -6.5(2) . .
O1 Mo1 O3 C2 52.1(2) 6 .
O1 Mo1 O3 C2 -73.70(15) . .
O2 Mo1 O3 C2 179.43(15) 1_554 .
O3 Mo1 O3 C2 92.74(14) 6 .
N1 Mo1 O3 C2 17.21(14) . .
O1W Li1 O4 C2 159.2(2) 2_656 7_556
O1W Li1 O4 C2 -29.6(3) . 7_556
O4 Li1 O4 C2 60.4(2) 2_656 7_556
O1 Li1 O4 C2 -114.0(2) . 7_556
O1 Li1 O4 C2 -143.1(3) 2_656 7_556
Li2 Li1 O4 C2 -157.8(2) . 7_556
Li2 Li1 O4 C2 -39.4(4) 1_554 7_556
